data_2238887
loop_
_publ_author_name
'Moreno-Fuquen, Rodolfo'
'Hernandez, Geraldine'
'Ellena, Javier'
'De Simone, Carlos A.'
'Tenorio, Juan C.'

_publ_section_title
;
 4-Formyl-2-nitrophenyl 2-chlorobenzoate
;
_journal_coeditor_code LH5661
_journal_issue 12
_journal_name_full 'Acta Crystallographica Section E'
_journal_page_first o1806
_journal_paper_doi 10.1107/S1600536813031346
_journal_volume 69
_journal_year 2013
_chemical_formula_iupac 'C14 H8 Cl N O5'
_chemical_formula_moiety 'C14 H8 Cl N O5'
_chemical_formula_sum 'C14 H8 Cl N O5'
_chemical_formula_weight 305.66
_chemical_name_systematic
;
4-Formyl-2-nitrophenyl 2-chlorobenzoate
;
_space_group_crystal_system orthorhombic
_space_group_IT_number 33
_space_group_name_Hall 'P 2c -2n'
_space_group_name_H-M_alt 'P n a 21'
_symmetry_space_group_name_Hall 'P 2c -2n'
_symmetry_space_group_name_H-M 'P n a 21'
_atom_sites_solution_hydrogens mixed
_audit_creation_method SHELXL-2013
_cell_angle_alpha 90
_cell_angle_beta 90
_cell_angle_gamma 90
_cell_formula_units_Z 4
_cell_length_a 16.2367(7)
_cell_length_b 7.1047(2)
_cell_length_c 11.4018(3)
_cell_measurement_reflns_used 4580
_cell_measurement_temperature 293(2)
_cell_measurement_theta_max 25.98
_cell_measurement_theta_min 3.08
_cell_volume 1315.28(8)
_computing_cell_refinement 'SCALEPACK (Otwinowski & Minor, 1997)'
_computing_data_collection 'COLLECT (Nonius, 2000)'
_computing_data_reduction 'DENZO and SCALEPACK (Otwinowski & Minor, 1997)'
_computing_molecular_graphics 'ORTEP-3 for Windows (Farrugia, 2012) and Mercury (Macrae <i>et al.</i>, 2006)'
_computing_publication_material 'WinGX (Farrugia, 2012)'
_computing_structure_refinement 'SHELXL2013 (Sheldrick, 2008)'
_computing_structure_solution 'SHELXS97 (Sheldrick, 2008)'
_diffrn_ambient_temperature 293(2)
_diffrn_measured_fraction_theta_full 0.996
_diffrn_measured_fraction_theta_max 0.998
_diffrn_measurement_device_type 'Nonius KappaCCD'
_diffrn_measurement_method 'CCD rotation images, thick slices'
_diffrn_radiation_type MoK\a
_diffrn_radiation_wavelength 0.71073
_diffrn_reflns_av_R_equivalents 0.0295
_diffrn_reflns_limit_h_max 19
_diffrn_reflns_limit_h_min -20
_diffrn_reflns_limit_k_max 8
_diffrn_reflns_limit_k_min -8
_diffrn_reflns_limit_l_max 12
_diffrn_reflns_limit_l_min -14
_diffrn_reflns_number 4581
_diffrn_reflns_theta_full 25.242
_diffrn_reflns_theta_max 25.980
_diffrn_reflns_theta_min 3.080
_exptl_absorpt_coefficient_mu 0.312
_exptl_absorpt_correction_type none
_exptl_crystal_colour colourless
_exptl_crystal_density_diffrn 1.544
_exptl_crystal_description prism
_exptl_crystal_F_000 624
_exptl_crystal_size_max 0.220
_exptl_crystal_size_mid 0.190
_exptl_crystal_size_min 0.030
_refine_diff_density_max 0.198
_refine_diff_density_min -0.187
_refine_ls_abs_structure_details
;
Flack parameter determined using 664 quotients
[(<i>I</i>^+^)-(<i>I</i>^-^)]/[(<i>I</i>^+^)+(<i>I</i>^-^)]
(Parsons <i>et al.</i>, 2013)
;
_refine_ls_abs_structure_Flack -0.05(5)
_refine_ls_extinction_method none
_refine_ls_goodness_of_fit_ref 1.031
_refine_ls_hydrogen_treatment mixed
_refine_ls_matrix_type full
_refine_ls_number_parameters 194
_refine_ls_number_reflns 2449
_refine_ls_number_restraints 1
_refine_ls_restrained_S_all 1.031
_refine_ls_R_factor_all 0.0722
_refine_ls_R_factor_gt 0.0439
_refine_ls_shift/su_max 0.000
_refine_ls_shift/su_mean 0.000
_refine_ls_structure_factor_coef Fsqd
_refine_ls_weighting_details 'w=1/[\s^2^(Fo^2^)+(0.0719P)^2^] where P=(Fo^2^+2Fc^2^)/3'
_refine_ls_weighting_scheme calc
_refine_ls_wR_factor_gt 0.1043
_refine_ls_wR_factor_ref 0.1197
_reflns_number_gt 1762
_reflns_number_total 2449
_reflns_threshold_expression I>2\s(I)
_cod_data_source_file lh5661.cif
_cod_data_source_block I
_cod_database_code 2238887
_shelx_space_group_comment
;
The symmetry employed for this shelxl refinement is uniquely defined
by the following loop, which should always be used as a source of
symmetry information in preference to the above space-group names.
They are only intended as comments.
;
_shelx_estimated_absorpt_t_min 0.935
_shelx_estimated_absorpt_t_max 0.991
_shelxl_version_number 2.013

loop_
_space_group_symop_operation_xyz
'x, y, z'
'-x, -y, z+1/2'
'-x+1/2, y+1/2, z+1/2'
'x+1/2, -y+1/2, z'

loop_
_atom_site_type_symbol
_atom_site_label
_atom_site_fract_x
_atom_site_fract_y
_atom_site_fract_z
_atom_site_U_iso_or_equiv
_atom_site_adp_type
_atom_site_calc_flag
_atom_site_occupancy
Cl Cl1 0.22510(10) 0.32842(19) 0.13842(11) 0.0778(5) Uani d 1
N N1 0.3173(2) 0.2738(6) 0.7453(3) 0.0584(9) Uani d 1
O O1 0.2028(2) 0.1765(5) 0.3854(3) 0.0738(10) Uani d 1
O O2 0.27033(18) 0.3692(4) 0.5103(3) 0.0553(8) Uani d 1
O O3 0.3734(2) 0.3131(6) 0.6813(4) 0.0923(13) Uani d 1
O O4 0.3268(3) 0.1925(6) 0.8386(3) 0.0919(13) Uani d 1
O O5 0.0483(3) 0.3553(6) 0.9720(4) 0.0923(13) Uani d 1
C C1 0.3298(3) 0.3250(5) 0.3259(4) 0.0510(11) Uani d 1
C C2 0.4090(3) 0.3457(6) 0.3744(5) 0.0613(12) Uani d 1
H H2 0.4163 0.3370 0.4552 0.074 Uiso calc 1
C C3 0.4757(3) 0.3789(7) 0.3028(6) 0.0732(14) Uani d 1
H H3 0.5280 0.3908 0.3352 0.088 Uiso calc 1
C C4 0.4654(4) 0.3944(7) 0.1839(5) 0.0787(17) Uani d 1
H H4 0.5109 0.4163 0.1362 0.094 Uiso calc 1
C C5 0.3891(4) 0.3780(7) 0.1347(5) 0.0733(15) Uani d 1
H H5 0.3827 0.3907 0.0540 0.088 Uiso calc 1
C C6 0.3205(3) 0.3422(6) 0.2056(4) 0.0587(12) Uani d 1
C C7 0.2598(3) 0.2788(7) 0.4038(4) 0.0534(11) Uani d 1
C C8 0.2101(3) 0.3581(6) 0.5953(4) 0.0474(10) Uani d 1
C C9 0.1291(3) 0.4003(7) 0.5704(4) 0.0556(11) Uani d 1
H H9 0.1135 0.4276 0.4938 0.067 Uiso calc 1
C C10 0.0713(3) 0.4020(6) 0.6588(4) 0.0564(11) Uani d 1
H H10 0.0166 0.4285 0.6411 0.068 Uiso calc 1
C C11 0.0937(3) 0.3646(5) 0.7739(4) 0.0510(10) Uani d 1
C C12 0.1744(3) 0.3209(5) 0.7998(4) 0.0488(10) Uani d 1
H H12 0.1897 0.2937 0.8766 0.059 Uiso calc 1
C C13 0.2326(3) 0.3176(5) 0.7108(4) 0.0452(10) Uani d 1
C C14 0.0319(4) 0.3748(8) 0.8689(6) 0.0731(14) Uani d 1
H H14 -0.029(4) 0.423(8) 0.840(5) 0.098(18) Uiso d 1

loop_
_atom_site_aniso_label
_atom_site_aniso_U_11
_atom_site_aniso_U_22
_atom_site_aniso_U_33
_atom_site_aniso_U_12
_atom_site_aniso_U_13
_atom_site_aniso_U_23
Cl1 0.0968(11) 0.0838(8) 0.0528(7) 0.0064(7) -0.0095(8) -0.0049(6)
N1 0.051(2) 0.076(2) 0.048(2) 0.003(2) -0.0027(18) -0.0013(19)
O1 0.079(2) 0.080(2) 0.062(2) -0.018(2) 0.0142(18) -0.0172(16)
O2 0.0544(18) 0.075(2) 0.0363(16) -0.0051(15) 0.0054(13) -0.0026(14)
O3 0.047(2) 0.156(4) 0.074(3) -0.006(2) 0.0005(18) 0.027(2)
O4 0.076(3) 0.142(4) 0.058(2) 0.024(2) -0.0046(18) 0.028(2)
O5 0.093(3) 0.128(3) 0.056(3) 0.002(2) 0.027(2) 0.0030(19)
C1 0.062(3) 0.050(2) 0.041(2) 0.004(2) 0.007(2) -0.0024(17)
C2 0.065(3) 0.062(3) 0.057(3) 0.000(2) 0.007(2) -0.001(2)
C3 0.067(4) 0.071(3) 0.081(4) -0.005(3) 0.013(3) -0.008(2)
C4 0.087(4) 0.072(3) 0.077(4) -0.022(3) 0.034(3) -0.015(3)
C5 0.105(5) 0.064(3) 0.051(3) -0.008(3) 0.028(3) -0.007(2)
C6 0.073(3) 0.054(3) 0.050(3) 0.004(2) 0.003(2) -0.0065(18)
C7 0.061(3) 0.058(3) 0.042(3) 0.002(2) 0.004(2) -0.0011(19)
C8 0.049(3) 0.051(2) 0.043(2) -0.0021(18) 0.0048(18) -0.0021(16)
C9 0.054(3) 0.067(3) 0.047(2) 0.006(2) -0.005(2) 0.0046(19)
C10 0.048(2) 0.062(2) 0.060(3) 0.002(2) -0.004(2) -0.004(2)
C11 0.048(3) 0.053(2) 0.051(3) -0.003(2) 0.0101(19) -0.0063(19)
C12 0.054(3) 0.051(2) 0.041(2) -0.0049(19) 0.005(2) 0.0009(16)
C13 0.044(2) 0.050(2) 0.041(2) -0.0013(18) -0.0014(19) -0.0004(16)
C14 0.061(3) 0.082(3) 0.076(4) -0.011(3) 0.022(3) -0.011(3)

loop_
_atom_type_symbol
_atom_type_description
_atom_type_scat_dispersion_real
_atom_type_scat_dispersion_imag
_atom_type_scat_source
C C 0.0033 0.0016 'International Tables Vol C Tables 4.2.6.8 and 6.1.1.4'
H H 0.0000 0.0000 'International Tables Vol C Tables 4.2.6.8 and 6.1.1.4'
Cl Cl 0.1484 0.1585 'International Tables Vol C Tables 4.2.6.8 and 6.1.1.4'
N N 0.0061 0.0033 'International Tables Vol C Tables 4.2.6.8 and 6.1.1.4'
O O 0.0106 0.0060 'International Tables Vol C Tables 4.2.6.8 and 6.1.1.4'

loop_
_geom_angle_atom_site_label_1
_geom_angle_atom_site_label_2
_geom_angle_atom_site_label_3
_geom_angle
O3 N1 O4 122.9(4)
O3 N1 C13 120.1(4)
O4 N1 C13 116.9(4)
C8 O2 C7 120.1(3)
C6 C1 C2 118.7(5)
C6 C1 C7 122.0(4)
C2 C1 C7 119.3(4)
C3 C2 C1 120.2(5)
C3 C2 H2 119.9
C1 C2 H2 119.9
C4 C3 C2 120.4(6)
C4 C3 H3 119.8
C2 C3 H3 119.8
C5 C4 C3 120.7(5)
C5 C4 H4 119.7
C3 C4 H4 119.7
C4 C5 C6 120.0(5)
C4 C5 H5 120.0
C6 C5 H5 120.0
C1 C6 C5 120.1(5)
C1 C6 Cl1 122.1(4)
C5 C6 Cl1 117.8(4)
O1 C7 O2 122.1(4)
O1 C7 C1 128.7(4)
O2 C7 C1 109.1(4)
C9 C8 O2 121.3(4)
C9 C8 C13 119.3(4)
O2 C8 C13 119.3(4)
C10 C9 C8 120.1(4)
C10 C9 H9 120.0
C8 C9 H9 120.0
C9 C10 C11 120.8(4)
C9 C10 H10 119.6
C11 C10 H10 119.6
C12 C11 C10 119.7(4)
C12 C11 C14 120.0(5)
C10 C11 C14 120.3(5)
C11 C12 C13 119.6(4)
C11 C12 H12 120.2
C13 C12 H12 120.2
C12 C13 C8 120.6(4)
C12 C13 N1 116.6(4)
C8 C13 N1 122.9(4)
O5 C14 C11 123.7(6)
O5 C14 H14 122(3)
C11 C14 H14 114(3)

loop_
_geom_bond_atom_site_label_1
_geom_bond_atom_site_label_2
_geom_bond_distance
Cl1 C6 1.731(5)
N1 O3 1.200(5)
N1 O4 1.221(5)
N1 C13 1.464(6)
O1 C7 1.195(6)
O2 C8 1.380(5)
O2 C7 1.385(6)
O5 C14 1.213(7)
C1 C6 1.385(7)
C1 C2 1.408(7)
C1 C7 1.480(6)
C2 C3 1.377(7)
C2 H2 0.9300
C3 C4 1.370(9)
C3 H3 0.9300
C4 C5 1.365(8)
C4 H4 0.9300
C5 C6 1.400(7)
C5 H5 0.9300
C8 C9 1.378(6)
C8 C13 1.396(6)
C9 C10 1.376(6)
C9 H9 0.9300
C10 C11 1.388(6)
C10 H10 0.9300
C11 C12 1.378(6)
C11 C14 1.479(7)
C12 C13 1.387(6)
C12 H12 0.9300
C14 H14 1.10(6)

loop_
_geom_hbond_atom_site_label_D
_geom_hbond_atom_site_label_H
_geom_hbond_atom_site_label_A
_geom_hbond_site_symmetry_A
_geom_hbond_distance_DH
_geom_hbond_distance_HA
_geom_hbond_distance_DA
_geom_hbond_angle_DHA
C14 H14 O4 4_455 1.10(6) 2.48(6) 3.381(7) 138(4)

loop_
_geom_torsion_atom_site_label_1
_geom_torsion_atom_site_label_2
_geom_torsion_atom_site_label_3
_geom_torsion_atom_site_label_4
_geom_torsion
C6 C1 C2 C3 -1.2(6)
C7 C1 C2 C3 176.6(4)
C1 C2 C3 C4 0.9(7)
C2 C3 C4 C5 0.2(8)
C3 C4 C5 C6 -1.0(8)
C2 C1 C6 C5 0.5(6)
C7 C1 C6 C5 -177.2(4)
C2 C1 C6 Cl1 -177.3(3)
C7 C1 C6 Cl1 5.0(6)
C4 C5 C6 C1 0.6(7)
C4 C5 C6 Cl1 178.5(4)
C8 O2 C7 O1 -6.5(7)
C8 O2 C7 C1 175.7(4)
C6 C1 C7 O1 36.0(7)
C2 C1 C7 O1 -141.7(5)
C6 C1 C7 O2 -146.4(4)
C2 C1 C7 O2 35.9(5)
C7 O2 C8 C9 -51.7(6)
C7 O2 C8 C13 133.4(4)
O2 C8 C9 C10 -175.0(4)
C13 C8 C9 C10 -0.1(6)
C8 C9 C10 C11 1.1(6)
C9 C10 C11 C12 -1.6(6)
C9 C10 C11 C14 177.4(4)
C10 C11 C12 C13 1.0(6)
C14 C11 C12 C13 -177.9(4)
C11 C12 C13 C8 -0.1(6)
C11 C12 C13 N1 178.8(3)
C9 C8 C13 C12 -0.4(6)
O2 C8 C13 C12 174.6(4)
C9 C8 C13 N1 -179.2(4)
O2 C8 C13 N1 -4.1(6)
O3 N1 C13 C12 -161.5(4)
O4 N1 C13 C12 20.5(6)
O3 N1 C13 C8 17.3(6)
O4 N1 C13 C8 -160.7(4)
C12 C11 C14 O5 3.7(7)
C10 C11 C14 O5 -175.3(5)
